data_4507272
loop_
_publ_author_name
'Mastropietro, Teresa F.'
'Marino, Nadia'
'Armentano, Donatella'
'De Munno, Giovanni'
'Yuste, Consuelo'
'Lloret, Francesc'
'Julve, Miguel'

_publ_section_title
;
 Anion-Directed Self-Assembly of Unusual Discrete and One-Dimensional
 Copper(II) Complexes of 3,6-Bis(2&#x2032;-pyridyl)pyridazine
;
_journal_issue 1
_journal_name_full 'Crystal Growth &amp; Design'
_journal_page_first 270
_journal_paper_doi 10.1021/cg301415p
_journal_volume 13
_journal_year 2013
_chemical_formula_moiety 'C20 H11 Cu2 N13 O, (H2 O)'
_chemical_formula_sum 'C20 H13 Cu2 N13 O2'
_chemical_formula_weight 594.51
_chemical_name_systematic
; 
 ? 
;
_space_group_IT_number 14
_symmetry_cell_setting monoclinic
_symmetry_space_group_name_Hall '-P 2yn'
_symmetry_space_group_name_H-M 'P 1 21/n 1'
_atom_sites_solution_hydrogens geom
_atom_sites_solution_primary direct
_atom_sites_solution_secondary difmap
_audit_creation_method SHELXL-97
_cell_angle_alpha 90.00
_cell_angle_beta 96.1380(10)
_cell_angle_gamma 90.00
_cell_formula_units_Z 4
_cell_length_a 9.9873(4)
_cell_length_b 20.0523(8)
_cell_length_c 11.4886(4)
_cell_measurement_reflns_used 6031
_cell_measurement_temperature 293(2)
_cell_measurement_theta_max 24.57
_cell_measurement_theta_min 2.57
_cell_volume 2287.61(15)
_computing_cell_refinement 'Bruker SMART'
_computing_data_collection 'Bruker SMART'
_computing_data_reduction 'Bruker SAINT'
_computing_molecular_graphics 'Bruker SHELXTL'
_computing_publication_material 'Bruker SHELXTL'
_computing_structure_refinement 'SHELXL-97 (Sheldrick, 2008)'
_computing_structure_solution 'SHELXS-97 (Sheldrick, 2008)'
_diffrn_ambient_temperature 293(2)
_diffrn_measured_fraction_theta_full 0.998
_diffrn_measured_fraction_theta_max 0.998
_diffrn_measurement_device_type 'CCD area detector'
_diffrn_measurement_method 'phi and omega scans'
_diffrn_radiation_monochromator graphite
_diffrn_radiation_source 'fine-focus sealed tube'
_diffrn_radiation_type MoK\a
_diffrn_radiation_wavelength 0.71073
_diffrn_reflns_av_R_equivalents 0.0382
_diffrn_reflns_av_sigmaI/netI 0.0223
_diffrn_reflns_limit_h_max 13
_diffrn_reflns_limit_h_min -13
_diffrn_reflns_limit_k_max 26
_diffrn_reflns_limit_k_min -26
_diffrn_reflns_limit_l_max 14
_diffrn_reflns_limit_l_min -14
_diffrn_reflns_number 47679
_diffrn_reflns_theta_full 27.66
_diffrn_reflns_theta_max 27.66
_diffrn_reflns_theta_min 2.03
_exptl_absorpt_coefficient_mu 1.909
_exptl_absorpt_correction_T_max 0.9275
_exptl_absorpt_correction_T_min 0.7014
_exptl_absorpt_correction_type multi-scan
_exptl_absorpt_process_details SADABS
_exptl_crystal_colour brown
_exptl_crystal_density_diffrn 1.726
_exptl_crystal_density_method 'not measured'
_exptl_crystal_description parallelepiped
_exptl_crystal_F_000 1192
_exptl_crystal_size_max 0.20
_exptl_crystal_size_mid 0.06
_exptl_crystal_size_min 0.04
_refine_diff_density_max 0.743
_refine_diff_density_min -0.506
_refine_diff_density_rms 0.067
_refine_ls_extinction_method none
_refine_ls_goodness_of_fit_ref 1.047
_refine_ls_hydrogen_treatment mixed
_refine_ls_matrix_type full
_refine_ls_number_parameters 400
_refine_ls_number_reflns 5311
_refine_ls_number_restraints 420
_refine_ls_restrained_S_all 1.016
_refine_ls_R_factor_all 0.0536
_refine_ls_R_factor_gt 0.0364
_refine_ls_shift/su_max 0.001
_refine_ls_shift/su_mean 0.000
_refine_ls_structure_factor_coef Fsqd
_refine_ls_weighting_details 'calc w=1/[\s^2^(Fo^2^)+(0.0509P)^2^+1.5325P] where P=(Fo^2^+2Fc^2^)/3'
_refine_ls_weighting_scheme calc
_refine_ls_wR_factor_gt 0.0938
_refine_ls_wR_factor_ref 0.1029
_reflns_number_gt 4088
_reflns_number_total 5311
_reflns_threshold_expression >2sigma(I)
_cod_data_source_file cg301415p_si_006.cif
_cod_data_source_block 6
_cod_depositor_comments
;
The following automatic conversions were performed:

'_exptl_absorpt_correction_type' value 'MULTI-SCAN' changed to
'multi-scan' according to
/home/saulius/struct/CIF-dictionaries/cif_core.dic dictionary named
'cif_core.dic' version 2.4.2 from 2011-04-26.

Automatic conversion script
Id: cif_fix_values 1891 2012-01-12 08:04:46Z andrius 
;
_cod_original_sg_symbol_H-M P2(1)/n
_cod_database_code 4507272

loop_
_symmetry_equiv_pos_as_xyz
'x, y, z'
'-x+1/2, y+1/2, -z+1/2'
'-x, -y, -z'
'x-1/2, -y-1/2, z-1/2'

loop_
_atom_site_label
_atom_site_type_symbol
_atom_site_fract_x
_atom_site_fract_y
_atom_site_fract_z
_atom_site_U_iso_or_equiv
_atom_site_adp_type
_atom_site_occupancy
_atom_site_symmetry_multiplicity
_atom_site_calc_flag
_atom_site_refinement_flags
_atom_site_disorder_assembly
_atom_site_disorder_group
Cu1 Cu 0.78661(4) 0.209102(16) 0.49820(3) 0.03957(11) Uani 1 1 d . . .
Cu2 Cu 0.77219(3) 0.376254(16) 0.52292(3) 0.03837(11) Uani 1 1 d . . .
O1 O 0.7548(2) 0.28850(9) 0.58333(16) 0.0450(5) Uani 1 1 d D . .
H1 H 0.781(4) 0.2834(16) 0.6580(11) 0.067 Uiso 1 1 d D . .
N1 N 0.8648(2) 0.14158(12) 0.3918(2) 0.0432(5) Uani 1 1 d U . .
N2 N 0.8535(2) 0.26910(11) 0.37549(18) 0.0380(5) Uani 1 1 d U . .
N3 N 0.8475(2) 0.33439(11) 0.38531(18) 0.0380(5) Uani 1 1 d U . .
N4 N 0.8333(2) 0.45792(11) 0.4375(2) 0.0428(5) Uani 1 1 d U . .
C1 C 0.8678(3) 0.07570(15) 0.4066(3) 0.0520(7) Uani 1 1 d U . .
H1A H 0.8349 0.0576 0.4725 0.062 Uiso 1 1 calc R . .
C2 C 0.9189(3) 0.03315(16) 0.3265(3) 0.0579(8) Uani 1 1 d U . .
H2A H 0.9208 -0.0127 0.3392 0.069 Uiso 1 1 calc R . .
C3 C 0.9658(3) 0.05916(17) 0.2297(3) 0.0590(8) Uani 1 1 d U . .
H3A H 0.9992 0.0312 0.1749 0.071 Uiso 1 1 calc R . .
C4 C 0.9638(3) 0.12761(16) 0.2128(3) 0.0528(7) Uani 1 1 d U . .
H4A H 0.9953 0.1463 0.1468 0.063 Uiso 1 1 calc R . .
C5 C 0.9139(3) 0.16735(14) 0.2959(2) 0.0413(6) Uani 1 1 d U . .
C6 C 0.9112(3) 0.24055(14) 0.2895(2) 0.0406(6) Uani 1 1 d U . .
C7 C 0.9664(3) 0.28003(16) 0.2054(3) 0.0486(7) Uani 1 1 d U . .
H7A H 1.0073 0.2603 0.1450 0.058 Uiso 1 1 calc R . .
C8 C 0.9590(3) 0.34780(15) 0.2140(2) 0.0441(6) Uani 1 1 d U . .
H8A H 0.9937 0.3755 0.1596 0.053 Uiso 1 1 calc R . .
C9 C 0.8971(3) 0.37425(14) 0.3080(2) 0.0407(6) Uani 1 1 d U . .
C10 C 0.8841(3) 0.44594(14) 0.3348(2) 0.0412(6) Uani 1 1 d U . .
C11 C 0.9194(3) 0.49675(16) 0.2644(3) 0.0511(7) Uani 1 1 d U . .
H11A H 0.9528 0.4874 0.1937 0.061 Uiso 1 1 calc R . .
C12 C 0.9049(3) 0.56196(16) 0.2994(3) 0.0583(8) Uani 1 1 d U . .
H12A H 0.9279 0.5971 0.2525 0.070 Uiso 1 1 calc R . .
C13 C 0.8555(3) 0.57422(16) 0.4055(3) 0.0572(8) Uani 1 1 d U . .
H13A H 0.8465 0.6177 0.4318 0.069 Uiso 1 1 calc R . .
C14 C 0.8201(3) 0.52118(15) 0.4709(3) 0.0509(7) Uani 1 1 d U . .
H14A H 0.7855 0.5296 0.5414 0.061 Uiso 1 1 calc R . .
N5 N 0.7826(3) 0.14948(13) 0.6321(2) 0.0510(6) Uani 1 1 d U . .
C15 C 0.8249(3) 0.12450(14) 0.7168(2) 0.0423(6) Uani 1 1 d U . .
N6 N 0.8604(3) 0.09097(14) 0.8116(2) 0.0625(8) Uani 1 1 d U . .
C16 C 0.9696(3) 0.10442(14) 0.8794(2) 0.0414(6) Uani 1 1 d U . .
N7 N 1.0624(3) 0.10982(14) 0.9451(2) 0.0559(6) Uani 1 1 d U . .
N8 N 0.5759(3) 0.19464(15) 0.4163(3) 0.0633(8) Uani 1 1 d U . .
C17 C 0.4675(4) 0.21042(15) 0.3867(3) 0.0501(7) Uani 1 1 d U . .
N9 N 0.3433(3) 0.22578(17) 0.3436(2) 0.0678(8) Uani 1 1 d U . .
C18 C 0.2598(4) 0.25266(19) 0.4116(3) 0.0657(9) Uani 1 1 d U . .
N10 N 0.1814(4) 0.2782(2) 0.4591(4) 0.1065(14) Uani 1 1 d U . .
N11 N 0.7734(3) 0.42000(13) 0.6741(2) 0.0497(6) Uani 1 1 d DU A .
C19 C 0.7824(3) 0.43592(15) 0.7691(3) 0.0493(7) Uani 1 1 d DU . .
N12 N 0.8180(14) 0.4544(7) 0.8774(8) 0.066(3) Uani 0.481(4) 1 d PDU A 1
C20 C 0.750(4) 0.428(2) 0.9604(16) 0.062(3) Uani 0.481(4) 1 d PDU A 1
N13 N 0.741(2) 0.4057(17) 1.0535(18) 0.093(5) Uani 0.481(4) 1 d PDU A 1
N12A N 0.785(2) 0.4664(14) 0.8707(12) 0.063(3) Uani 0.420(6) 1 d PDU A 2
C20A C 0.766(5) 0.431(3) 0.965(2) 0.067(4) Uani 0.420(6) 1 d PDU A 2
N13A N 0.703(2) 0.4087(16) 1.0379(19) 0.073(4) Uani 0.420(6) 1 d PDU A 2
N12B N 0.767(8) 0.464(6) 0.870(4) 0.063(4) Uani 0.099(5) 1 d PDU A 3
C20B C 0.872(4) 0.452(2) 0.949(3) 0.068(5) Uani 0.099(5) 1 d PDU A 3
N13B N 0.960(4) 0.446(2) 1.023(3) 0.104(12) Uani 0.099(5) 1 d PDU A 3
O1W O 0.0952(8) 0.2032(4) 0.6572(7) 0.219(3) Uani 1 1 d D . .
H1W H 0.131(12) 0.237(4) 0.609(8) 0.328 Uiso 1 1 d D . .
H2W H 0.135(11) 0.166(3) 0.619(9) 0.328 Uiso 1 1 d D . .

loop_
_atom_site_aniso_label
_atom_site_aniso_U_11
_atom_site_aniso_U_22
_atom_site_aniso_U_33
_atom_site_aniso_U_23
_atom_site_aniso_U_13
_atom_site_aniso_U_12
Cu1 0.0486(2) 0.03878(19) 0.03241(17) 0.00235(13) 0.00936(14) 0.00386(14)
Cu2 0.04316(19) 0.04023(19) 0.03247(17) -0.00156(13) 0.00753(13) 0.00067(14)
O1 0.0657(13) 0.0418(11) 0.0284(9) -0.0004(8) 0.0100(9) 0.0019(9)
N1 0.0447(13) 0.0440(12) 0.0412(12) -0.0011(10) 0.0065(10) 0.0060(10)
N2 0.0413(12) 0.0410(11) 0.0327(11) -0.0006(9) 0.0085(9) 0.0037(10)
N3 0.0391(12) 0.0418(11) 0.0343(11) 0.0019(9) 0.0093(9) 0.0011(9)
N4 0.0402(12) 0.0421(12) 0.0456(12) 0.0016(10) 0.0023(10) -0.0002(10)
C1 0.0537(18) 0.0430(15) 0.0591(18) -0.0026(13) 0.0059(14) 0.0049(13)
C2 0.0528(18) 0.0442(16) 0.076(2) -0.0086(14) 0.0024(16) 0.0071(14)
C3 0.0500(18) 0.0563(17) 0.072(2) -0.0206(15) 0.0125(15) 0.0083(15)
C4 0.0481(16) 0.0597(17) 0.0526(17) -0.0120(14) 0.0145(13) 0.0074(14)
C5 0.0377(14) 0.0481(14) 0.0386(13) -0.0042(11) 0.0058(11) 0.0059(12)
C6 0.0394(14) 0.0493(14) 0.0341(13) 0.0001(11) 0.0084(11) 0.0057(12)
C7 0.0489(17) 0.0603(17) 0.0391(15) 0.0018(12) 0.0173(12) 0.0090(13)
C8 0.0420(15) 0.0561(15) 0.0363(13) 0.0072(12) 0.0135(11) 0.0042(13)
C9 0.0377(14) 0.0491(14) 0.0359(13) 0.0058(11) 0.0071(11) 0.0020(12)
C10 0.0344(13) 0.0458(13) 0.0429(14) 0.0062(11) 0.0015(11) -0.0007(11)
C11 0.0446(16) 0.0540(16) 0.0543(17) 0.0123(13) 0.0042(13) -0.0048(13)
C12 0.0486(18) 0.0491(16) 0.075(2) 0.0193(15) -0.0036(15) -0.0067(14)
C13 0.0484(18) 0.0441(16) 0.076(2) 0.0007(14) -0.0091(15) -0.0011(13)
C14 0.0502(17) 0.0452(16) 0.0560(17) -0.0008(13) -0.0002(13) 0.0032(13)
N5 0.0600(16) 0.0502(14) 0.0415(13) 0.0083(11) 0.0000(11) 0.0014(12)
C15 0.0449(15) 0.0407(14) 0.0410(14) 0.0018(11) 0.0027(11) 0.0004(12)
N6 0.0659(17) 0.0624(17) 0.0544(16) 0.0214(13) -0.0155(13) -0.0155(14)
C16 0.0490(15) 0.0387(14) 0.0368(13) 0.0040(11) 0.0060(11) 0.0037(12)
N7 0.0516(15) 0.0699(17) 0.0448(14) 0.0038(13) -0.0012(11) 0.0013(13)
N8 0.0519(16) 0.0731(19) 0.0628(18) -0.0164(14) -0.0027(13) 0.0088(14)
C17 0.0571(17) 0.0514(17) 0.0408(15) -0.0043(13) 0.0014(13) 0.0006(14)
N9 0.0678(18) 0.086(2) 0.0466(15) -0.0067(14) -0.0070(13) 0.0159(16)
C18 0.062(2) 0.065(2) 0.066(2) -0.0091(17) -0.0117(16) 0.0190(17)
N10 0.079(3) 0.122(3) 0.118(3) -0.032(3) 0.011(2) 0.022(2)
N11 0.0575(15) 0.0511(14) 0.0411(12) -0.0089(11) 0.0075(11) -0.0037(12)
C19 0.0496(17) 0.0508(17) 0.0479(14) -0.0112(13) 0.0066(13) -0.0035(13)
N12 0.067(6) 0.078(6) 0.052(3) -0.024(3) -0.004(3) 0.007(5)
C20 0.075(7) 0.069(6) 0.038(3) -0.018(4) -0.008(4) 0.023(5)
N13 0.122(13) 0.115(9) 0.039(5) 0.000(4) -0.011(7) 0.049(10)
N12A 0.077(8) 0.063(5) 0.046(3) -0.019(3) 0.000(4) 0.014(6)
C20A 0.085(9) 0.072(7) 0.043(4) -0.014(5) -0.005(5) 0.021(7)
N13A 0.094(10) 0.084(7) 0.038(7) 0.001(5) -0.002(6) 0.042(8)
N12B 0.074(9) 0.067(8) 0.046(5) -0.018(6) 0.001(6) 0.010(8)
C20B 0.079(9) 0.072(9) 0.052(6) -0.022(8) -0.005(7) 0.011(8)
N13B 0.13(2) 0.10(2) 0.08(2) 0.017(18) -0.037(15) 0.00(2)
O1W 0.188(6) 0.264(7) 0.226(7) -0.086(6) 0.125(5) -0.066(5)

loop_
_atom_type_symbol
_atom_type_description
_atom_type_scat_dispersion_real
_atom_type_scat_dispersion_imag
_atom_type_scat_source
C C 0.0033 0.0016 'International Tables Vol C Tables 4.2.6.8 and 6.1.1.4'
H H 0.0000 0.0000 'International Tables Vol C Tables 4.2.6.8 and 6.1.1.4'
N N 0.0061 0.0033 'International Tables Vol C Tables 4.2.6.8 and 6.1.1.4'
O O 0.0106 0.0060 'International Tables Vol C Tables 4.2.6.8 and 6.1.1.4'
Cu Cu 0.3201 1.2651 'International Tables Vol C Tables 4.2.6.8 and 6.1.1.4'

loop_
_geom_angle_atom_site_label_1
_geom_angle_atom_site_label_2
_geom_angle_atom_site_label_3
_geom_angle
_geom_angle_site_symmetry_1
_geom_angle_site_symmetry_3
O1 Cu1 N5 95.07(9) . .
O1 Cu1 N2 86.93(8) . .
N5 Cu1 N2 161.91(10) . .
O1 Cu1 N1 163.00(10) . .
N5 Cu1 N1 96.17(10) . .
N2 Cu1 N1 78.48(10) . .
O1 Cu1 N8 97.06(10) . .
N5 Cu1 N8 98.91(11) . .
N2 Cu1 N8 98.67(11) . .
N1 Cu1 N8 93.75(10) . .
O1 Cu1 Cu2 28.07(6) . .
N5 Cu1 Cu2 122.58(8) . .
N2 Cu1 Cu2 59.11(6) . .
N1 Cu1 Cu2 137.33(7) . .
N8 Cu1 Cu2 96.78(8) . .
O1 Cu1 Cu2 115.85(7) . 4_565
N5 Cu1 Cu2 111.99(8) . 4_565
N2 Cu1 Cu2 82.90(6) . 4_565
N1 Cu1 Cu2 71.25(7) . 4_565
N8 Cu1 Cu2 25.31(8) . 4_565
Cu2 Cu1 Cu2 105.293(9) . 4_565
O1 Cu1 Cu1 94.44(6) . 4_565
N5 Cu1 Cu1 132.87(8) . 4_565
N2 Cu1 Cu1 64.62(6) . 4_565
N1 Cu1 Cu1 87.21(7) . 4_565
N8 Cu1 Cu1 34.05(8) . 4_565
Cu2 Cu1 Cu1 79.224(9) . 4_565
Cu2 Cu1 Cu1 26.534(4) 4_565 4_565
O1 Cu2 N11 94.78(9) . .
O1 Cu2 N3 87.54(8) . .
N11 Cu2 N3 157.75(10) . .
O1 Cu2 N4 164.06(9) . .
N11 Cu2 N4 95.41(10) . .
N3 Cu2 N4 78.44(9) . .
O1 Cu2 N7 98.32(10) . 4_565
N11 Cu2 N7 102.69(10) . 4_565
N3 Cu2 N7 98.84(9) . 4_565
N4 Cu2 N7 91.36(10) . 4_565
O1 Cu2 Cu1 28.18(5) . .
N11 Cu2 Cu1 121.87(8) . .
N3 Cu2 Cu1 59.61(6) . .
N4 Cu2 Cu1 137.90(7) . .
N7 Cu2 Cu1 97.99(7) 4_565 .
O1 Cu2 Cu1 90.32(6) . 4_565
N11 Cu2 Cu1 139.52(8) . 4_565
N3 Cu2 Cu1 62.42(6) . 4_565
N4 Cu2 Cu1 89.86(6) . 4_565
N7 Cu2 Cu1 36.94(7) 4_565 4_565
Cu1 Cu2 Cu1 74.669(8) . 4_565
O1 Cu2 Cu2 68.84(6) . 4_565
N11 Cu2 Cu2 142.32(8) . 4_565
N3 Cu2 Cu2 58.62(6) . 4_565
N4 Cu2 Cu2 109.06(7) . 4_565
N7 Cu2 Cu2 50.22(7) 4_565 4_565
Cu1 Cu2 Cu2 53.041(8) . 4_565
Cu1 Cu2 Cu2 22.079(3) 4_565 4_565
Cu2 O1 Cu1 123.75(10) . .
Cu2 O1 H1 116(2) . .
Cu1 O1 H1 111(2) . .
C1 N1 C5 118.5(2) . .
C1 N1 Cu1 126.0(2) . .
C5 N1 Cu1 115.47(18) . .
N3 N2 C6 121.4(2) . .
N3 N2 Cu1 120.74(16) . .
C6 N2 Cu1 117.72(19) . .
N2 N3 C9 121.1(2) . .
N2 N3 Cu2 120.55(16) . .
C9 N3 Cu2 118.23(19) . .
C14 N4 C10 118.4(3) . .
C14 N4 Cu2 125.5(2) . .
C10 N4 Cu2 115.89(18) . .
N1 C1 C2 121.9(3) . .
N1 C1 H1A 119.1 . .
C2 C1 H1A 119.1 . .
C3 C2 C1 119.3(3) . .
C3 C2 H2A 120.3 . .
C1 C2 H2A 120.3 . .
C2 C3 C4 119.6(3) . .
C2 C3 H3A 120.2 . .
C4 C3 H3A 120.2 . .
C5 C4 C3 118.5(3) . .
C5 C4 H4A 120.8 . .
C3 C4 H4A 120.8 . .
N1 C5 C4 122.2(3) . .
N1 C5 C6 114.5(2) . .
C4 C5 C6 123.3(3) . .
N2 C6 C7 120.2(3) . .
N2 C6 C5 113.7(2) . .
C7 C6 C5 126.2(2) . .
C8 C7 C6 118.8(3) . .
C8 C7 H7A 120.6 . .
C6 C7 H7A 120.6 . .
C7 C8 C9 117.6(3) . .
C7 C8 H8A 121.2 . .
C9 C8 H8A 121.2 . .
N3 C9 C8 120.8(3) . .
N3 C9 C10 113.4(2) . .
C8 C9 C10 125.7(2) . .
N4 C10 C11 121.7(3) . .
N4 C10 C9 113.8(2) . .
C11 C10 C9 124.5(3) . .
C10 C11 C12 119.4(3) . .
C10 C11 H11A 120.3 . .
C12 C11 H11A 120.3 . .
C11 C12 C13 118.8(3) . .
C11 C12 H12A 120.6 . .
C13 C12 H12A 120.6 . .
C14 C13 C12 118.8(3) . .
C14 C13 H13A 120.6 . .
C12 C13 H13A 120.6 . .
N4 C14 C13 122.7(3) . .
N4 C14 H14A 118.6 . .
C13 C14 H14A 118.6 . .
C15 N5 Cu1 155.3(3) . .
N5 C15 N6 172.8(3) . .
C15 N6 C16 122.2(3) . .
N7 C16 N6 172.4(3) . .
C16 N7 Cu2 162.4(2) . 4_666
C17 N8 Cu1 155.4(3) . .
N8 C17 N9 174.8(3) . .
C18 N9 C17 120.0(3) . .
N10 C18 N9 172.7(4) . .
C19 N11 Cu2 168.8(3) . .
N11 C19 N12 168.9(7) . .
N11 C19 N12A 168.2(11) . .
N12 C19 N12A 18.0(11) . .
N11 C19 N12B 165.7(18) . .
N12 C19 N12B 23.7(19) . .
N12A C19 N12B 8(6) . .
C19 N12 C20 117.5(17) . .
N13 C20 N12 154(4) . .
C19 N12A C20A 119(2) . .
N13A C20A N12A 156(5) . .
C19 N12B C20B 112(2) . .
N13B C20B N12B 174(4) . .
H1W O1W H2W 95.0(13) . .

loop_
_geom_bond_atom_site_label_1
_geom_bond_atom_site_label_2
_geom_bond_distance
_geom_bond_site_symmetry_2
Cu1 O1 1.9129(18) .
Cu1 N5 1.952(2) .
Cu1 N2 2.021(2) .
Cu1 N1 2.035(2) .
Cu1 N8 2.231(3) .
Cu1 Cu2 3.3682(5) .
Cu1 Cu2 7.2898(5) 4_565
Cu1 Cu1 7.3817(2) 4_565
Cu2 O1 1.9063(19) .
Cu2 N11 1.945(2) .
Cu2 N3 2.006(2) .
Cu2 N4 2.036(2) .
Cu2 N7 2.206(3) 4_565
Cu2 Cu1 7.5191(5) 4_565
Cu2 Cu2 8.7998(4) 4_565
O1 H1 0.876(10) .
N1 C1 1.332(4) .
N1 C5 1.355(3) .
N2 N3 1.316(3) .
N2 C6 1.326(3) .
N3 C9 1.330(3) .
N4 C14 1.336(4) .
N4 C10 1.354(4) .
C1 C2 1.391(4) .
C1 H1A 0.9300 .
C2 C3 1.357(5) .
C2 H2A 0.9300 .
C3 C4 1.386(5) .
C3 H3A 0.9300 .
C4 C5 1.377(4) .
C4 H4A 0.9300 .
C5 C6 1.470(4) .
C6 C7 1.407(4) .
C7 C8 1.365(4) .
C7 H7A 0.9300 .
C8 C9 1.404(4) .
C8 H8A 0.9300 .
C9 C10 1.479(4) .
C10 C11 1.370(4) .
C11 C12 1.380(5) .
C11 H11A 0.9300 .
C12 C13 1.385(5) .
C12 H12A 0.9300 .
C13 C14 1.370(4) .
C13 H13A 0.9300 .
C14 H14A 0.9300 .
N5 C15 1.135(3) .
C15 N6 1.297(4) .
N6 C16 1.298(4) .
C16 N7 1.137(4) .
N7 Cu2 2.206(3) 4_666
N8 C17 1.144(4) .
C17 N9 1.322(4) .
N9 C18 1.317(5) .
C18 N10 1.125(5) .
N11 C19 1.131(4) .
C19 N12 1.310(9) .
C19 N12A 1.315(10) .
C19 N12B 1.316(15) .
N12 C20 1.334(18) .
C20 N13 1.174(15) .
N12A C20A 1.331(19) .
C20A N13A 1.179(17) .
N12B C20B 1.33(2) .
C20B N13B 1.162(17) .
O1W H1W 0.965(10) .
O1W H2W 0.968(10) .

loop_
_geom_hbond_atom_site_label_D
_geom_hbond_atom_site_label_H
_geom_hbond_atom_site_label_A
_geom_hbond_distance_DH
_geom_hbond_distance_HA
_geom_hbond_distance_DA
_geom_hbond_angle_DHA
_geom_hbond_site_symmetry_A
O1 H1 N9 0.876(10) 2.164(11) 3.039(3) 178(3) 4_666
O1W H1W N10 0.965(10) 2.02(5) 2.932(9) 156(10) .
O1W H2W N13 0.968(10) 1.99(3) 2.95(3) 172(11) 4_565
O1W H2W N13A 0.968(10) 1.93(3) 2.90(2) 176(11) 4_565
